data_1504471
loop_
_publ_author_name
'Burns, Aaron C.'
'Forsyth, Craig J.'

_publ_section_title
;
 Intramolecular Diels-Alder/Tsuji allylation assembly of the
 functionalized trans-decalin of salvinorin A.
;
_journal_issue 1
_journal_name_full 'Organic letters'
_journal_page_first 97
_journal_page_last 100
_journal_paper_doi 10.1021/ol7024058
_journal_volume 10
_journal_year 2008
_chemical_absolute_configuration rm
_chemical_formula_moiety C19H26O6
_chemical_formula_sum 'C19 H26 O6'
_chemical_formula_weight 350.40
_chemical_name_common 06039
_chemical_name_systematic
; 
 ? 
;
_space_group_IT_number 5
_symmetry_cell_setting monoclinic
_symmetry_space_group_name_Hall 'C 2y'
_symmetry_space_group_name_H-M 'C 1 2 1'
_atom_sites_solution_hydrogens geom
_atom_sites_solution_primary direct
_atom_sites_solution_secondary difmap
_audit_creation_method SHELXL-97
_cell_angle_alpha 90.00
_cell_angle_beta 110.029(2)
_cell_angle_gamma 90.00
_cell_formula_units_Z 4
_cell_length_a 13.2953(18)
_cell_length_b 9.3972(13)
_cell_length_c 15.810(2)
_cell_measurement_reflns_used 2199
_cell_measurement_temperature 173(2)
_cell_measurement_theta_max 23.88
_cell_measurement_theta_min 2.71
_cell_volume 1855.8(4)
_computing_cell_refinement 'SAINT, Bruker'
_computing_data_collection 'SMART, Bruker'
_computing_data_reduction 'SAINT, Bruker'
_computing_molecular_graphics 'SHELXTL, Bruker'
_computing_publication_material 'Bruker SHELXTL'
_computing_structure_refinement 'SHELXL-97 (Sheldrick, 1997)'
_computing_structure_solution 'SHELXS-97 (Sheldrick, 1990)'
_diffrn_ambient_temperature 173(2)
_diffrn_measured_fraction_theta_full 0.999
_diffrn_measured_fraction_theta_max 0.999
_diffrn_measurement_device_type 'Bruker SMART Platform CCD'
_diffrn_measurement_method 'area detector, omega scans per phi'
_diffrn_radiation_monochromator graphite
_diffrn_radiation_source 'normal-focus sealed tube'
_diffrn_radiation_type MoK\a
_diffrn_radiation_wavelength 0.71073
_diffrn_reflns_av_R_equivalents 0.0213
_diffrn_reflns_av_sigmaI/netI 0.0146
_diffrn_reflns_limit_h_max 15
_diffrn_reflns_limit_h_min -15
_diffrn_reflns_limit_k_max 11
_diffrn_reflns_limit_k_min -11
_diffrn_reflns_limit_l_max 18
_diffrn_reflns_limit_l_min -18
_diffrn_reflns_number 9166
_diffrn_reflns_theta_full 25.04
_diffrn_reflns_theta_max 25.04
_diffrn_reflns_theta_min 2.71
_exptl_absorpt_coefficient_mu 0.093
_exptl_absorpt_correction_T_max 0.9908
_exptl_absorpt_correction_T_min 0.9551
_exptl_absorpt_correction_type multi-scan
_exptl_absorpt_process_details 'SADABS, R. Blessing, 1995'
_exptl_crystal_colour colorless
_exptl_crystal_density_diffrn 1.254
_exptl_crystal_density_meas 0
_exptl_crystal_density_method 'not measured'
_exptl_crystal_description block
_exptl_crystal_F_000 752
_exptl_crystal_size_max 0.50
_exptl_crystal_size_mid 0.30
_exptl_crystal_size_min 0.10
_refine_diff_density_max 0.472
_refine_diff_density_min -0.140
_refine_diff_density_rms 0.046
_refine_ls_abs_structure_details 'Flack H D (1983), Acta Cryst. A39, 876-881'
_refine_ls_abs_structure_Flack 0(10)
_refine_ls_extinction_method none
_refine_ls_goodness_of_fit_ref 1.141
_refine_ls_hydrogen_treatment riding
_refine_ls_matrix_type full
_refine_ls_number_parameters 226
_refine_ls_number_reflns 1747
_refine_ls_number_restraints 1
_refine_ls_restrained_S_all 1.141
_refine_ls_R_factor_all 0.0484
_refine_ls_R_factor_gt 0.0436
_refine_ls_shift/su_max 0.000
_refine_ls_shift/su_mean 0.000
_refine_ls_structure_factor_coef Fsqd
_refine_ls_weighting_details 'calc w=1/[\s^2^(Fo^2^)+(0.0847P)^2^+0.6427P] where P=(Fo^2^+2Fc^2^)/3'
_refine_ls_weighting_scheme calc
_refine_ls_wR_factor_gt 0.1186
_refine_ls_wR_factor_ref 0.1256
_reflns_number_gt 1615
_reflns_number_total 1747
_reflns_threshold_expression >2sigma(I)
_cod_data_source_file ol7024058-file002.cif
_cod_data_source_block 06039m
_cod_original_sg_symbol_H-M C2
_cod_database_code 1504471

loop_
_symmetry_equiv_pos_as_xyz
'x, y, z'
'-x, y, -z'
'x+1/2, y+1/2, z'
'-x+1/2, y+1/2, -z'

loop_
_atom_site_label
_atom_site_type_symbol
_atom_site_fract_x
_atom_site_fract_y
_atom_site_fract_z
_atom_site_U_iso_or_equiv
_atom_site_adp_type
_atom_site_occupancy
_atom_site_symmetry_multiplicity
_atom_site_calc_flag
_atom_site_refinement_flags
O1 O 0.04288(17) 0.4667(3) 0.23459(16) 0.0393(5) Uani 1 1 d .
O2 O -0.0482(2) 0.2677(3) 0.17662(19) 0.0484(7) Uani 1 1 d .
O3 O -0.11509(17) 0.4429(3) 0.23859(16) 0.0408(6) Uani 1 1 d .
O4 O 0.3432(2) 0.2987(3) -0.00328(16) 0.0501(7) Uani 1 1 d .
O5 O 0.57952(16) 0.3750(3) 0.29536(14) 0.0398(6) Uani 1 1 d .
O6 O 0.44549(16) 0.3440(3) 0.35563(13) 0.0379(6) Uani 1 1 d .
C1 C 0.3572(3) 0.3335(4) 0.0737(2) 0.0348(7) Uani 1 1 d .
C2 C 0.2620(2) 0.3308(3) 0.10936(19) 0.0307(6) Uani 1 1 d .
C3 C 0.2119(3) 0.4799(4) 0.0869(2) 0.0369(7) Uani 1 1 d .
H3A H 0.2658 0.5521 0.1186 0.044 Uiso 1 1 calc R
H3B H 0.1922 0.4968 0.0214 0.044 Uiso 1 1 calc R
C4 C 0.1118(3) 0.4987(4) 0.1137(2) 0.0485(9) Uani 1 1 d .
H4A H 0.0972 0.6014 0.1173 0.058 Uiso 1 1 calc R
H4B H 0.0492 0.4557 0.0669 0.058 Uiso 1 1 calc R
C5 C 0.1267(2) 0.4306(3) 0.2017(2) 0.0339(7) Uani 1 1 d .
C6 C 0.2045(2) 0.3420(4) 0.24791(19) 0.0345(7) Uani 1 1 d .
C7 C 0.2942(2) 0.3018(3) 0.21258(19) 0.0287(6) Uani 1 1 d .
H7A H 0.3072 0.1973 0.2223 0.034 Uiso 1 1 calc R
C8 C 0.3988(2) 0.3776(3) 0.26180(18) 0.0280(6) Uani 1 1 d .
H8A H 0.3888 0.4829 0.2538 0.034 Uiso 1 1 calc R
C9 C 0.4844(2) 0.3284(4) 0.2262(2) 0.0343(7) Uani 1 1 d .
H9A H 0.4839 0.2221 0.2231 0.041 Uiso 1 1 calc R
C10 C 0.4652(2) 0.3887(4) 0.1340(2) 0.0357(7) Uani 1 1 d .
H10A H 0.5223 0.3577 0.1111 0.043 Uiso 1 1 calc R
H10B H 0.4649 0.4940 0.1360 0.043 Uiso 1 1 calc R
C11 C -0.0404(2) 0.3791(4) 0.2122(2) 0.0358(7) Uani 1 1 d .
C12 C -0.2078(2) 0.3565(4) 0.2312(2) 0.0433(8) Uani 1 1 d .
H12A H -0.2259 0.2971 0.1763 0.052 Uiso 1 1 calc R
H12B H -0.2697 0.4193 0.2253 0.052 Uiso 1 1 calc R
C13 C -0.1883(3) 0.2634(5) 0.3108(3) 0.0536(10) Uani 1 1 d .
H13A H -0.2404 0.1925 0.3074 0.064 Uiso 1 1 calc R
C14 C -0.1071(4) 0.2698(8) 0.3841(3) 0.0843(18) Uani 1 1 d .
H14A H -0.0529 0.3391 0.3905 0.101 Uiso 1 1 calc R
H14B H -0.1013 0.2053 0.4318 0.101 Uiso 1 1 calc R
C15 C 0.1818(3) 0.2157(4) 0.0591(2) 0.0427(8) Uani 1 1 d .
H15A H 0.1217 0.2136 0.0816 0.064 Uiso 1 1 calc R
H15B H 0.2174 0.1228 0.0690 0.064 Uiso 1 1 calc R
H15C H 0.1551 0.2372 -0.0055 0.064 Uiso 1 1 calc R
C16 C 0.2076(3) 0.2741(5) 0.3338(2) 0.0468(9) Uani 1 1 d .
H16A H 0.1466 0.3072 0.3499 0.070 Uiso 1 1 calc R
H16B H 0.2744 0.2999 0.3817 0.070 Uiso 1 1 calc R
H16C H 0.2038 0.1705 0.3264 0.070 Uiso 1 1 calc R
C17 C 0.6045(3) 0.2074(4) 0.4186(2) 0.0449(8) Uani 1 1 d .
H17A H 0.5711 0.1320 0.3753 0.067 Uiso 1 1 calc R
H17B H 0.5885 0.1921 0.4740 0.067 Uiso 1 1 calc R
H17C H 0.6822 0.2056 0.4325 0.067 Uiso 1 1 calc R
C18 C 0.6070(3) 0.4723(4) 0.4403(2) 0.0441(8) Uani 1 1 d .
H18A H 0.5752 0.5612 0.4108 0.066 Uiso 1 1 calc R
H18B H 0.6847 0.4752 0.4544 0.066 Uiso 1 1 calc R
H18C H 0.5912 0.4607 0.4961 0.066 Uiso 1 1 calc R
C19 C 0.5610(2) 0.3498(4) 0.3789(2) 0.0343(7) Uani 1 1 d .

loop_
_atom_site_aniso_label
_atom_site_aniso_U_11
_atom_site_aniso_U_22
_atom_site_aniso_U_33
_atom_site_aniso_U_23
_atom_site_aniso_U_13
_atom_site_aniso_U_12
O1 0.0341(11) 0.0374(12) 0.0521(13) -0.0079(11) 0.0222(10) -0.0004(10)
O2 0.0376(12) 0.0505(15) 0.0591(16) -0.0143(13) 0.0192(11) -0.0035(12)
O3 0.0320(11) 0.0418(13) 0.0533(14) 0.0005(11) 0.0208(10) 0.0036(10)
O4 0.0607(15) 0.0642(17) 0.0333(13) -0.0124(12) 0.0262(11) -0.0077(13)
O5 0.0272(10) 0.0638(16) 0.0310(11) 0.0069(11) 0.0131(8) 0.0046(10)
O6 0.0283(10) 0.0613(15) 0.0256(10) 0.0054(10) 0.0112(8) 0.0014(11)
C1 0.0437(16) 0.0372(16) 0.0292(16) 0.0027(13) 0.0198(13) 0.0052(15)
C2 0.0330(14) 0.0330(15) 0.0280(14) -0.0013(13) 0.0129(12) 0.0004(13)
C3 0.0412(16) 0.0400(18) 0.0337(15) 0.0111(14) 0.0182(13) 0.0079(14)
C4 0.0424(18) 0.053(2) 0.054(2) 0.0135(17) 0.0216(16) 0.0141(16)
C5 0.0297(15) 0.0352(16) 0.0400(16) -0.0052(14) 0.0159(12) -0.0008(13)
C6 0.0299(14) 0.0468(19) 0.0284(14) -0.0025(14) 0.0120(12) -0.0063(14)
C7 0.0321(15) 0.0281(15) 0.0268(14) 0.0013(11) 0.0110(12) -0.0014(11)
C8 0.0279(14) 0.0314(15) 0.0268(13) 0.0029(12) 0.0120(11) 0.0024(12)
C9 0.0324(14) 0.0425(17) 0.0297(15) 0.0054(14) 0.0127(12) 0.0088(14)
C10 0.0345(15) 0.0462(18) 0.0342(15) 0.0029(14) 0.0220(13) 0.0059(14)
C11 0.0279(15) 0.0445(19) 0.0339(15) -0.0040(15) 0.0091(12) 0.0073(14)
C12 0.0276(15) 0.053(2) 0.0528(19) -0.0052(17) 0.0177(13) -0.0025(15)
C13 0.048(2) 0.047(2) 0.077(3) 0.008(2) 0.037(2) 0.0043(18)
C14 0.058(3) 0.124(5) 0.074(3) 0.046(3) 0.027(2) 0.014(3)
C15 0.0479(19) 0.0481(19) 0.0337(16) -0.0114(16) 0.0162(14) -0.0081(16)
C16 0.0431(18) 0.068(2) 0.0361(16) 0.0142(17) 0.0215(14) 0.0086(18)
C17 0.0459(19) 0.053(2) 0.0338(16) 0.0019(16) 0.0115(14) 0.0075(16)
C18 0.0387(17) 0.052(2) 0.0455(18) -0.0012(17) 0.0190(14) -0.0050(16)
C19 0.0281(14) 0.0487(19) 0.0303(14) 0.0041(14) 0.0153(11) 0.0015(14)

loop_
_atom_type_symbol
_atom_type_description
_atom_type_scat_dispersion_real
_atom_type_scat_dispersion_imag
_atom_type_scat_source
C C 0.0033 0.0000 'International Tables Vol C Tables 4.2.6.8 and 6.1.1.4'
H H 0.0000 0.0000 'International Tables Vol C Tables 4.2.6.8 and 6.1.1.4'
O O 0.0106 0.0000 'International Tables Vol C Tables 4.2.6.8 and 6.1.1.4'

loop_
_geom_angle_atom_site_label_1
_geom_angle_atom_site_label_2
_geom_angle_atom_site_label_3
_geom_angle
C11 O1 C5 116.2(3)
C11 O3 C12 115.2(3)
C9 O5 C19 105.4(2)
C8 O6 C19 107.4(2)
O4 C1 C10 120.7(3)
O4 C1 C2 119.8(3)
C10 C1 C2 119.4(2)
C15 C2 C3 110.6(3)
C15 C2 C1 109.3(3)
C3 C2 C1 104.1(3)
C15 C2 C7 108.2(2)
C3 C2 C7 110.0(2)
C1 C2 C7 114.6(2)
C4 C3 C2 112.8(3)
C4 C3 H3A 109.0
C2 C3 H3A 109.0
C4 C3 H3B 109.0
C2 C3 H3B 109.0
H3A C3 H3B 107.8
C5 C4 C3 111.0(3)
C5 C4 H4A 109.4
C3 C4 H4A 109.4
C5 C4 H4B 109.4
C3 C4 H4B 109.4
H4A C4 H4B 108.0
C6 C5 O1 120.4(3)
C6 C5 C4 127.8(3)
O1 C5 C4 111.8(3)
C5 C6 C16 122.8(3)
C5 C6 C7 120.7(3)
C16 C6 C7 116.5(3)
C8 C7 C6 112.9(2)
C8 C7 C2 109.2(2)
C6 C7 C2 111.7(2)
C8 C7 H7A 107.6
C6 C7 H7A 107.6
C2 C7 H7A 107.6
O6 C8 C9 101.8(2)
O6 C8 C7 115.0(2)
C9 C8 C7 109.9(3)
O6 C8 H8A 109.9
C9 C8 H8A 109.9
C7 C8 H8A 109.9
O5 C9 C10 116.0(3)
O5 C9 C8 101.8(2)
C10 C9 C8 110.4(2)
O5 C9 H9A 109.4
C10 C9 H9A 109.4
C8 C9 H9A 109.4
C9 C10 C1 106.9(3)
C9 C10 H10A 110.3
C1 C10 H10A 110.3
C9 C10 H10B 110.3
C1 C10 H10B 110.3
H10A C10 H10B 108.6
O2 C11 O1 127.5(3)
O2 C11 O3 126.3(3)
O1 C11 O3 106.2(3)
O3 C12 C13 111.5(3)
O3 C12 H12A 109.3
C13 C12 H12A 109.3
O3 C12 H12B 109.3
C13 C12 H12B 109.3
H12A C12 H12B 108.0
C14 C13 C12 125.9(4)
C14 C13 H13A 117.0
C12 C13 H13A 117.0
C13 C14 H14A 120.0
C13 C14 H14B 120.0
H14A C14 H14B 120.0
C2 C15 H15A 109.5
C2 C15 H15B 109.5
H15A C15 H15B 109.5
C2 C15 H15C 109.5
H15A C15 H15C 109.5
H15B C15 H15C 109.5
C6 C16 H16A 109.5
C6 C16 H16B 109.5
H16A C16 H16B 109.5
C6 C16 H16C 109.5
H16A C16 H16C 109.5
H16B C16 H16C 109.5
C19 C17 H17A 109.5
C19 C17 H17B 109.5
H17A C17 H17B 109.5
C19 C17 H17C 109.5
H17A C17 H17C 109.5
H17B C17 H17C 109.5
C19 C18 H18A 109.5
C19 C18 H18B 109.5
H18A C18 H18B 109.5
C19 C18 H18C 109.5
H18A C18 H18C 109.5
H18B C18 H18C 109.5
O5 C19 O6 105.8(2)
O5 C19 C18 107.9(3)
O6 C19 C18 110.8(3)
O5 C19 C17 111.5(3)
O6 C19 C17 107.1(3)
C18 C19 C17 113.5(3)

loop_
_geom_bond_atom_site_label_1
_geom_bond_atom_site_label_2
_geom_bond_distance
O1 C11 1.326(4)
O1 C5 1.423(4)
O2 C11 1.177(4)
O3 C11 1.343(4)
O3 C12 1.447(4)
O4 C1 1.211(4)
O5 C9 1.428(4)
O5 C19 1.443(4)
O6 C8 1.433(3)
O6 C19 1.452(4)
C1 C10 1.518(5)
C1 C2 1.553(4)
C2 C15 1.535(5)
C2 C3 1.540(5)
C2 C7 1.563(4)
C3 C4 1.538(5)
C3 H3A 0.9900
C3 H3B 0.9900
C4 C5 1.482(5)
C4 H4A 0.9900
C4 H4B 0.9900
C5 C6 1.334(5)
C6 C16 1.488(5)
C6 C7 1.528(4)
C7 C8 1.518(4)
C7 H7A 1.0000
C8 C9 1.505(4)
C8 H8A 1.0000
C9 C10 1.502(4)
C9 H9A 1.0000
C10 H10A 0.9900
C10 H10B 0.9900
C12 C13 1.480(6)
C12 H12A 0.9900
C12 H12B 0.9900
C13 C14 1.286(7)
C13 H13A 0.9500
C14 H14A 0.9500
C14 H14B 0.9500
C15 H15A 0.9800
C15 H15B 0.9800
C15 H15C 0.9800
C16 H16A 0.9800
C16 H16B 0.9800
C16 H16C 0.9800
C17 C19 1.507(5)
C17 H17A 0.9800
C17 H17B 0.9800
C17 H17C 0.9800
C18 C19 1.495(5)
C18 H18A 0.9800
C18 H18B 0.9800
C18 H18C 0.9800

loop_
_geom_torsion_atom_site_label_1
_geom_torsion_atom_site_label_2
_geom_torsion_atom_site_label_3
_geom_torsion_atom_site_label_4
_geom_torsion
O4 C1 C2 C15 29.1(4)
C10 C1 C2 C15 -154.7(3)
O4 C1 C2 C3 -89.2(4)
C10 C1 C2 C3 87.0(3)
O4 C1 C2 C7 150.7(3)
C10 C1 C2 C7 -33.1(4)
C15 C2 C3 C4 60.4(4)
C1 C2 C3 C4 177.8(3)
C7 C2 C3 C4 -59.0(4)
C2 C3 C4 C5 40.3(4)
C11 O1 C5 C6 -86.7(4)
C11 O1 C5 C4 91.5(4)
C3 C4 C5 C6 -11.6(5)
C3 C4 C5 O1 170.3(3)
O1 C5 C6 C16 1.3(5)
C4 C5 C6 C16 -176.6(4)
O1 C5 C6 C7 179.4(3)
C4 C5 C6 C7 1.5(5)
C5 C6 C7 C8 104.0(3)
C16 C6 C7 C8 -77.8(4)
C5 C6 C7 C2 -19.5(4)
C16 C6 C7 C2 158.7(3)
C15 C2 C7 C8 160.3(3)
C3 C2 C7 C8 -78.7(3)
C1 C2 C7 C8 38.1(4)
C15 C2 C7 C6 -74.1(3)
C3 C2 C7 C6 46.8(3)
C1 C2 C7 C6 163.7(3)
C19 O6 C8 C9 28.0(3)
C19 O6 C8 C7 146.8(3)
C6 C7 C8 O6 63.5(3)
C2 C7 C8 O6 -171.6(2)
C6 C7 C8 C9 177.6(2)
C2 C7 C8 C9 -57.5(3)
C19 O5 C9 C10 158.8(3)
C19 O5 C9 C8 38.9(3)
O6 C8 C9 O5 -41.1(3)
C7 C8 C9 O5 -163.4(2)
O6 C8 C9 C10 -164.8(3)
C7 C8 C9 C10 72.8(3)
O5 C9 C10 C1 -176.1(3)
C8 C9 C10 C1 -61.0(3)
O4 C1 C10 C9 -141.2(3)
C2 C1 C10 C9 42.7(4)
C5 O1 C11 O2 8.8(5)
C5 O1 C11 O3 -171.4(3)
C12 O3 C11 O2 7.7(5)
C12 O3 C11 O1 -172.1(3)
C11 O3 C12 C13 83.9(4)
O3 C12 C13 C14 9.8(6)
C9 O5 C19 O6 -22.1(3)
C9 O5 C19 C18 -140.7(3)
C9 O5 C19 C17 94.0(3)
C8 O6 C19 O5 -4.8(4)
C8 O6 C19 C18 111.9(3)
C8 O6 C19 C17 -123.8(3)
